data_7709127
loop_
_publ_author_name
'Smits, Nicole'
'Rademaker, Dana'
'Konovalov, Andrey'
'Siegler, Maxime'
'Hetterscheid, Dennis'

_publ_section_title
;
 Influence of the Spatial Distribution of Copper Sites on the Selectivity
 of the Oxygen Reduction Reaction
;
_journal_name_full 'Dalton Transactions'
_journal_paper_doi 10.1039/D1DT03296H
_journal_year 2021
_chemical_formula_moiety 'C48 H57 Cu3 F9 N9 O15 S3, 3(C F3 O3 S), 2(C3 H6 O), 0.773(O)'
_chemical_formula_sum 'C57 H69 Cu3 F18 N9 O26.77 S6'
_chemical_formula_weight 2033.51
_space_group_crystal_system monoclinic
_space_group_IT_number 14
_space_group_name_Hall '-P 2ybc'
_space_group_name_H-M_alt 'P 1 21/c 1'
_atom_sites_solution_hydrogens mixed
_atom_sites_solution_primary direct
_atom_sites_solution_secondary difmap
_audit_creation_method SHELXL-2018/3
_audit_update_record
;
2021-07-26 deposited with the CCDC.	2021-11-25 downloaded from the CCDC.
;
_cell_angle_alpha 90
_cell_angle_beta 107.605(2)
_cell_angle_gamma 90
_cell_formula_units_Z 4
_cell_length_a 18.4026(4)
_cell_length_b 29.9073(5)
_cell_length_c 16.2508(3)
_cell_measurement_reflns_used 14607
_cell_measurement_temperature 110(2)
_cell_measurement_theta_max 71.89
_cell_measurement_theta_min 3.16
_cell_volume 8525.1(3)
_computing_cell_refinement 'CrysAlisPro 1.171.39.29c (Rigaku OD, 2017)'
_computing_data_collection 'CrysAlisPro 1.171.39.29c (Rigaku OD, 2017)'
_computing_data_reduction 'CrysAlisPro 1.171.39.29c (Rigaku OD, 2017)'
_computing_molecular_graphics 'SHELXTL v6.10 (Sheldrick, 2008)'
_computing_publication_material 'SHELXTL v6.10 (Sheldrick, 2008)'
_computing_structure_refinement 'SHELXL-2018/3 (Sheldrick, 2018)'
_computing_structure_solution 'SHELXS-2018/3 (Sheldrick, 2018)'
_diffrn_ambient_temperature 110(2)
_diffrn_measured_fraction_theta_full 1.000
_diffrn_measured_fraction_theta_max 0.999
_diffrn_measurement_device_type 'SuperNova, Dual, Cu at zero, Atlas'
_diffrn_measurement_method '\w scans'
_diffrn_radiation_monochromator mirror
_diffrn_radiation_source 'SuperNova (Cu) X-ray Source'
_diffrn_radiation_type CuK\a
_diffrn_radiation_wavelength 1.54178
_diffrn_reflns_av_R_equivalents 0.0536
_diffrn_reflns_av_unetI/netI 0.0534
_diffrn_reflns_Laue_measured_fraction_full 1.000
_diffrn_reflns_Laue_measured_fraction_max 0.999
_diffrn_reflns_limit_h_max 22
_diffrn_reflns_limit_h_min -20
_diffrn_reflns_limit_k_max 24
_diffrn_reflns_limit_k_min -36
_diffrn_reflns_limit_l_max 20
_diffrn_reflns_limit_l_min -20
_diffrn_reflns_number 55376
_diffrn_reflns_point_group_measured_fraction_full 1.000
_diffrn_reflns_point_group_measured_fraction_max 0.999
_diffrn_reflns_theta_full 67.679
_diffrn_reflns_theta_max 71.897
_diffrn_reflns_theta_min 2.519
_exptl_absorpt_coefficient_mu 3.287
_exptl_absorpt_correction_T_max 0.916
_exptl_absorpt_correction_T_min 0.525
_exptl_absorpt_correction_type analytical
_exptl_absorpt_process_details
;
CrysAlisPro 1.171.39.29c (Rigaku Oxford Diffraction, 2017)
Analytical numeric absorption correction using a multifaceted crystal
			model based on expressions derived by R.C. Clark & J.S. Reid.
(Clark, R. C. & Reid, J. S. (1995). Acta Cryst. A51, 887-897)
Empirical absorption correction using spherical harmonics,
 implemented in SCALE3 ABSPACK scaling algorithm.
;
_exptl_crystal_colour 'pale blue'
_exptl_crystal_density_diffrn 1.584
_exptl_crystal_description lath
_exptl_crystal_F_000 4133
_exptl_crystal_recrystallization_method 'Vapour deposition'
_exptl_crystal_size_max 0.25
_exptl_crystal_size_mid 0.12
_exptl_crystal_size_min 0.03
_refine_diff_density_max 1.572
_refine_diff_density_min -0.806
_refine_diff_density_rms 0.082
_refine_ls_extinction_method none
_refine_ls_goodness_of_fit_ref 1.014
_refine_ls_hydrogen_treatment mixed
_refine_ls_matrix_type full
_refine_ls_number_parameters 1420
_refine_ls_number_reflns 16724
_refine_ls_number_restraints 1121
_refine_ls_restrained_S_all 1.016
_refine_ls_R_factor_all 0.0774
_refine_ls_R_factor_gt 0.0544
_refine_ls_shift/su_max 0.001
_refine_ls_shift/su_mean 0.000
_refine_ls_structure_factor_coef Fsqd
_refine_ls_weighting_details 'w=1/[\s^2^(Fo^2^)+(0.0628P)^2^+14.0062P] where P=(Fo^2^+2Fc^2^)/3'
_refine_ls_weighting_scheme calc
_refine_ls_wR_factor_gt 0.1324
_refine_ls_wR_factor_ref 0.1469
_reflns_Friedel_coverage 0.000
_reflns_number_gt 12426
_reflns_number_total 16724
_reflns_threshold_expression 'I > 2\s(I)'
_cod_data_source_file d1dt03296h2.cif
_cod_data_source_block Cu3L1
_cod_original_sg_symbol_H-M 'P 21/c'
_cod_database_code 7709127
_shelx_shelxl_version_number 2018/3
_shelx_space_group_comment
;
The symmetry employed for this shelxl refinement is uniquely defined
by the following loop, which should always be used as a source of
symmetry information in preference to the above space-group names.
They are only intended as comments.
;
_oxdiff_exptl_absorpt_empirical_full_min 0.789
_oxdiff_exptl_absorpt_empirical_full_max 1.271
_oxdiff_exptl_absorpt_empirical_details
;
Empirical correction (ABSPACK) includes:
- Absorption correction using spherical harmonics
- Frame scaling
;

loop_
_space_group_symop_operation_xyz
'x, y, z'
'-x, y+1/2, -z+1/2'
'-x, -y, -z'
'x, -y-1/2, z-1/2'

loop_
_atom_site_label
_atom_site_type_symbol
_atom_site_fract_x
_atom_site_fract_y
_atom_site_fract_z
_atom_site_U_iso_or_equiv
_atom_site_adp_type
_atom_site_occupancy
_atom_site_site_symmetry_order
_atom_site_calc_flag
_atom_site_refinement_flags_posn
_atom_site_refinement_flags_adp
_atom_site_refinement_flags_occupancy
_atom_site_disorder_assembly
_atom_site_disorder_group
Cu1 Cu 0.34831(3) 0.40626(2) 0.34609(3) 0.02331(12) Uani 1 1 d D . . . .
Cu2 Cu 0.34114(3) 0.07538(2) 0.32424(4) 0.03159(14) Uani 1 1 d . . . . .
Cu3 Cu 0.80786(3) 0.23324(2) 0.34695(3) 0.02777(13) Uani 1 1 d . . . . .
C1 C 0.4688(2) 0.28207(12) 0.3613(2) 0.0210(7) Uani 1 1 d . . . . .
C2 C 0.4304(2) 0.24224(12) 0.3662(2) 0.0218(7) Uani 1 1 d . . . . .
H2 H 0.381294 0.243601 0.373788 0.026 Uiso 1 1 calc R U . . .
C3 C 0.4623(2) 0.20077(12) 0.3601(2) 0.0235(7) Uani 1 1 d . . . . .
C4 C 0.5340(2) 0.19913(12) 0.3473(2) 0.0250(7) Uani 1 1 d . . . . .
H4 H 0.556609 0.170900 0.344104 0.030 Uiso 1 1 calc R U . . .
C5 C 0.5730(2) 0.23811(12) 0.3391(2) 0.0226(7) Uani 1 1 d . . . . .
C6 C 0.5401(2) 0.27927(12) 0.3472(2) 0.0219(7) Uani 1 1 d . . . . .
H6 H 0.566576 0.306014 0.342991 0.026 Uiso 1 1 calc R U . . .
C7 C 0.4365(2) 0.32619(11) 0.3780(2) 0.0224(7) Uani 1 1 d . . . . .
H7A H 0.400002 0.320324 0.410751 0.027 Uiso 1 1 calc R U . . .
H7B H 0.478674 0.344213 0.415680 0.027 Uiso 1 1 calc R U . . .
C8 C 0.4226(2) 0.15788(12) 0.3715(2) 0.0265(7) Uani 1 1 d . . . . .
H8A H 0.461541 0.136845 0.406047 0.032 Uiso 1 1 calc R U . . .
H8B H 0.387345 0.164683 0.405315 0.032 Uiso 1 1 calc R U . . .
C9 C 0.6477(2) 0.23536(13) 0.3186(2) 0.0256(7) Uani 1 1 d . . . . .
H9A H 0.647989 0.207375 0.286186 0.031 Uiso 1 1 calc R U . . .
H9B H 0.650083 0.260606 0.280102 0.031 Uiso 1 1 calc R U . . .
C10 C 0.4694(2) 0.47614(13) 0.3872(2) 0.0289(8) Uani 1 1 d . . . . .
H10 H 0.438815 0.491819 0.415403 0.035 Uiso 1 1 calc R U . . .
C11 C 0.5392(2) 0.49367(13) 0.3893(2) 0.0324(9) Uani 1 1 d . . . . .
H11 H 0.556230 0.521242 0.417605 0.039 Uiso 1 1 calc R U . . .
C12 C 0.5842(2) 0.47024(15) 0.3493(3) 0.0354(9) Uani 1 1 d . . . . .
H12 H 0.632904 0.481376 0.350570 0.042 Uiso 1 1 calc R U . . .
C13 C 0.5575(2) 0.43047(14) 0.3074(2) 0.0308(8) Uani 1 1 d . . . . .
H13 H 0.587492 0.413991 0.279575 0.037 Uiso 1 1 calc R U . . .
C14 C 0.4860(2) 0.41505(12) 0.3066(2) 0.0246(7) Uani 1 1 d . . . . .
C15 C 0.4494(2) 0.37401(12) 0.2574(2) 0.0250(7) Uani 1 1 d . . . . .
H15A H 0.420924 0.382246 0.197313 0.030 Uiso 1 1 calc R U . . .
H15B H 0.489181 0.352045 0.255766 0.030 Uiso 1 1 calc R U . . .
C16 C 0.3327(2) 0.32890(12) 0.2394(2) 0.0250(7) Uani 1 1 d . . . . .
H16A H 0.347972 0.297419 0.235447 0.030 Uiso 1 1 calc R U . . .
H16B H 0.320250 0.342393 0.181206 0.030 Uiso 1 1 calc R U . . .
C17 C 0.2643(2) 0.33060(12) 0.2712(2) 0.0240(7) Uani 1 1 d . . . . .
C18 C 0.2062(2) 0.29946(13) 0.2453(2) 0.0312(8) Uani 1 1 d . . . . .
H18 H 0.209496 0.275524 0.208171 0.037 Uiso 1 1 calc R U . . .
C19 C 0.1433(2) 0.30380(14) 0.2743(3) 0.0357(9) Uani 1 1 d . . . . .
H19 H 0.102502 0.282997 0.256892 0.043 Uiso 1 1 calc R U . . .
C20 C 0.1403(2) 0.33858(15) 0.3288(3) 0.0346(9) Uani 1 1 d . . . . .
H20 H 0.097996 0.341761 0.350305 0.041 Uiso 1 1 calc R U . . .
C21 C 0.1998(2) 0.36869(14) 0.3517(2) 0.0307(8) Uani 1 1 d . . . . .
H21 H 0.197509 0.392956 0.388591 0.037 Uiso 1 1 calc R U . . .
C22 C 0.1866(3) 0.09668(17) 0.3371(3) 0.0442(11) Uani 1 1 d . . . . .
H22 H 0.188908 0.068905 0.366135 0.053 Uiso 1 1 calc R U . . .
C23 C 0.1222(3) 0.12239(19) 0.3223(3) 0.0507(12) Uani 1 1 d . . . . .
H23 H 0.080158 0.112138 0.339453 0.061 Uiso 1 1 calc R U . . .
C24 C 0.1193(3) 0.16322(19) 0.2823(3) 0.0516(12) Uani 1 1 d . . . . .
H24 H 0.075310 0.181612 0.271952 0.062 Uiso 1 1 calc R U . . .
C25 C 0.1809(3) 0.17699(16) 0.2576(3) 0.0452(11) Uani 1 1 d . . . . .
H25 H 0.180214 0.205295 0.230858 0.054 Uiso 1 1 calc R U . . .
C26 C 0.2438(2) 0.14946(14) 0.2719(2) 0.0330(8) Uani 1 1 d . . . . .
C27 C 0.3106(2) 0.16069(13) 0.2412(2) 0.0307(8) Uani 1 1 d . . . . .
H27A H 0.298074 0.153890 0.178889 0.037 Uiso 1 1 calc R U . . .
H27B H 0.321725 0.193062 0.249264 0.037 Uiso 1 1 calc R U . . .
C28 C 0.4274(2) 0.12121(12) 0.2359(2) 0.0293(8) Uani 1 1 d . . . . .
H28A H 0.460269 0.146494 0.230301 0.035 Uiso 1 1 calc R U . . .
H28B H 0.395158 0.112636 0.177410 0.035 Uiso 1 1 calc R U . . .
C29 C 0.4759(2) 0.08215(12) 0.2787(2) 0.0307(8) Uani 1 1 d . . . . .
C30 C 0.5486(2) 0.07438(14) 0.2745(2) 0.0333(9) Uani 1 1 d . . . . .
H30 H 0.572157 0.094985 0.246065 0.040 Uiso 1 1 calc R U . . .
C31 C 0.5869(3) 0.03616(15) 0.3124(3) 0.0398(10) Uani 1 1 d . . . . .
H31 H 0.636694 0.030026 0.309555 0.048 Uiso 1 1 calc R U . . .
C32 C 0.5517(3) 0.00709(15) 0.3543(3) 0.0441(11) Uani 1 1 d . . . . .
H32 H 0.576636 -0.019456 0.380342 0.053 Uiso 1 1 calc R U . . .
C33 C 0.4798(3) 0.01735(14) 0.3577(3) 0.0422(10) Uani 1 1 d . . . . .
H33 H 0.456401 -0.002158 0.388282 0.051 Uiso 1 1 calc R U . . .
C34 C 0.8394(2) 0.13588(16) 0.3407(3) 0.0409(10) Uani 1 1 d . . . . .
H34 H 0.872517 0.143232 0.307872 0.049 Uiso 1 1 calc R U . . .
C35 C 0.8296(3) 0.09169(17) 0.3589(4) 0.0530(13) Uani 1 1 d . . . . .
H35 H 0.856321 0.068974 0.339167 0.064 Uiso 1 1 calc R U . . .
C36 C 0.7811(3) 0.08035(17) 0.4057(4) 0.0524(12) Uani 1 1 d . . . . .
H36 H 0.774341 0.049952 0.418674 0.063 Uiso 1 1 calc R U . . .
C37 C 0.7426(3) 0.11385(15) 0.4333(3) 0.0407(10) Uani 1 1 d . . . . .
H37 H 0.707776 0.106849 0.464224 0.049 Uiso 1 1 calc R U . . .
C38 C 0.7554(2) 0.15787(13) 0.4152(2) 0.0287(8) Uani 1 1 d . . . . .
C39 C 0.7227(2) 0.19675(13) 0.4509(2) 0.0271(8) Uani 1 1 d . . . . .
H39A H 0.671278 0.188987 0.453854 0.033 Uiso 1 1 calc R U . . .
H39B H 0.755517 0.203584 0.510130 0.033 Uiso 1 1 calc R U . . .
C40 C 0.7268(2) 0.27883(13) 0.4433(2) 0.0263(7) Uani 1 1 d . . . . .
H40A H 0.764149 0.275038 0.501245 0.032 Uiso 1 1 calc R U . . .
H40B H 0.677347 0.287766 0.450813 0.032 Uiso 1 1 calc R U . . .
C41 C 0.7540(2) 0.31448(13) 0.3937(2) 0.0290(8) Uani 1 1 d . . . . .
C42 C 0.7380(3) 0.35943(14) 0.3979(3) 0.0390(9) Uani 1 1 d . . . . .
H42 H 0.706541 0.369467 0.430978 0.047 Uiso 1 1 calc R U . . .
C43 C 0.7689(3) 0.38951(17) 0.3530(3) 0.0500(12) Uani 1 1 d . . . . .
H43 H 0.758683 0.420581 0.354480 0.060 Uiso 1 1 calc R U . . .
C44 C 0.8150(3) 0.37369(17) 0.3057(3) 0.0514(12) Uani 1 1 d . . . . .
H44 H 0.837391 0.393826 0.275114 0.062 Uiso 1 1 calc R U . . .
C45 C 0.8276(3) 0.32908(16) 0.3038(3) 0.0401(10) Uani 1 1 d . . . . .
H45 H 0.858141 0.318502 0.270071 0.048 Uiso 1 1 calc R U . . .
N1 N 0.39664(17) 0.35392(10) 0.30042(17) 0.0220(6) Uani 1 1 d . . . . .
N2 N 0.37840(19) 0.13480(10) 0.28963(19) 0.0277(7) Uani 1 1 d . . . . .
N3 N 0.71797(18) 0.23638(10) 0.39491(19) 0.0259(6) Uani 1 1 d . . . . .
N4 N 0.44347(18) 0.43782(10) 0.34684(18) 0.0252(6) Uani 1 1 d . . . . .
N5 N 0.26099(17) 0.36462(10) 0.32327(18) 0.0254(6) Uani 1 1 d . . . . .
N6 N 0.2464(2) 0.10955(12) 0.3117(2) 0.0350(7) Uani 1 1 d . . . . .
N7 N 0.4413(2) 0.05367(11) 0.3197(2) 0.0335(7) Uani 1 1 d . . . . .
N8 N 0.80281(18) 0.16892(12) 0.3688(2) 0.0308(7) Uani 1 1 d . . . . .
N9 N 0.79904(19) 0.29926(12) 0.34701(19) 0.0307(7) Uani 1 1 d . . . . .
O1 O 0.38472(15) 0.39786(9) 0.49393(16) 0.0279(5) Uani 1 1 d D . . . .
H1W1 H 0.367(2) 0.3753(12) 0.510(3) 0.042 Uiso 1 1 d D U . . .
H1W2 H 0.4301(15) 0.3974(15) 0.517(3) 0.042 Uiso 1 1 d D U . . .
O2 O 0.29672(17) 0.46061(10) 0.3729(2) 0.0406(7) Uani 1 1 d D . . . .
H2W1 H 0.282(3) 0.460(2) 0.416(2) 0.061 Uiso 1 1 d D U . . .
H2W2 H 0.266(3) 0.467(2) 0.330(2) 0.061 Uiso 1 1 d D U . . .
O3 O 0.37386(19) 0.07129(13) 0.4666(2) 0.0494(8) Uani 1 1 d D . . . .
H3W1 H 0.406(3) 0.0880(18) 0.500(3) 0.074 Uiso 1 1 d D U . . .
H3W2 H 0.340(2) 0.069(2) 0.490(4) 0.074 Uiso 1 1 d D U . . .
O4 O 0.2908(2) 0.01543(11) 0.3193(3) 0.0534(9) Uani 1 1 d D . . . .
H4W1 H 0.266(4) 0.008(2) 0.273(2) 0.080 Uiso 1 1 d D U . . .
H4W2 H 0.307(4) -0.0003(19) 0.359(3) 0.080 Uiso 1 1 d D U . . .
O5 O 0.74250(17) 0.22636(12) 0.19750(17) 0.0383(7) Uani 1 1 d D . . . .
H5W1 H 0.767(3) 0.2320(17) 0.164(3) 0.057 Uiso 1 1 d D U . . .
H5W2 H 0.712(3) 0.2063(15) 0.175(3) 0.057 Uiso 1 1 d D U . . .
O6 O 0.90067(17) 0.22876(12) 0.30967(18) 0.0388(7) Uani 1 1 d D . . . .
H6W1 H 0.893(3) 0.2344(18) 0.2588(17) 0.058 Uiso 1 1 d D U . . .
H6W2 H 0.937(3) 0.2433(17) 0.339(3) 0.058 Uiso 1 1 d D U . . .
C46 C 0.4081(3) 0.24810(16) 0.0868(2) 0.0374(10) Uani 1 1 d . . . . .
F1 F 0.45773(15) 0.23058(11) 0.05067(15) 0.0505(7) Uani 1 1 d . . . . .
F2 F 0.43281(16) 0.23880(12) 0.17045(15) 0.0592(9) Uani 1 1 d . . . . .
F3 F 0.40996(18) 0.29178(11) 0.0778(2) 0.0624(8) Uani 1 1 d . . . . .
S1 S 0.31234(6) 0.22610(4) 0.03976(6) 0.0333(2) Uani 1 1 d . . . . .
O7 O 0.27156(18) 0.24414(10) 0.09532(19) 0.0386(7) Uani 1 1 d . . . . .
O8 O 0.28973(19) 0.24187(14) -0.04702(19) 0.0524(9) Uani 1 1 d . . . . .
O9 O 0.3236(2) 0.17849(11) 0.0478(2) 0.0532(9) Uani 1 1 d . . . . .
C47 C 0.6847(3) 0.08892(14) 0.1088(2) 0.0358(9) Uani 1 1 d . . . . .
F4 F 0.68668(17) 0.06430(9) 0.17750(16) 0.0483(7) Uani 1 1 d . . . . .
F5 F 0.75242(15) 0.10914(11) 0.12317(19) 0.0562(7) Uani 1 1 d . . . . .
F6 F 0.6768(2) 0.06157(10) 0.04232(18) 0.0612(8) Uani 1 1 d . . . . .
S2 S 0.60905(5) 0.13056(3) 0.08644(6) 0.02892(19) Uani 1 1 d . . . . .
O10 O 0.61498(18) 0.15266(11) 0.01034(19) 0.0413(7) Uani 1 1 d . . . . .
O11 O 0.54177(16) 0.10381(11) 0.07445(19) 0.0433(7) Uani 1 1 d . . . . .
O12 O 0.62999(19) 0.15696(10) 0.16371(19) 0.0413(7) Uani 1 1 d . . . . .
C48 C 0.0611(12) 0.6748(6) 0.8819(12) 0.046(2) Uani 0.47(6) 1 d D U P A 1
F7 F 0.1259(13) 0.6510(9) 0.9050(19) 0.066(5) Uani 0.47(6) 1 d D U P A 1
F8 F 0.0155(16) 0.6580(8) 0.9245(17) 0.063(4) Uani 0.47(6) 1 d D U P A 1
F9 F 0.0278(17) 0.6663(10) 0.7974(12) 0.056(4) Uani 0.47(6) 1 d D U P A 1
S3 S 0.0765(10) 0.7347(6) 0.9013(6) 0.0357(7) Uani 0.47(6) 1 d D U P A 1
O13 O 0.09796(17) 0.74007(12) 0.99387(18) 0.0423(7) Uani 0.47(6) 1 d D U P A 1
O14 O 0.1403(13) 0.7425(9) 0.8667(14) 0.033(4) Uani 0.47(6) 1 d D U P A 1
O15 O 0.0069(12) 0.7553(9) 0.8506(15) 0.036(4) Uani 0.47(6) 1 d D U P A 1
C48' C 0.0567(10) 0.6771(5) 0.8801(10) 0.045(2) Uani 0.53(6) 1 d D U P A 2
F7' F 0.1198(10) 0.6545(6) 0.9207(15) 0.052(3) Uani 0.53(6) 1 d D U P A 2
F8' F -0.0015(11) 0.6621(6) 0.9056(14) 0.052(3) Uani 0.53(6) 1 d D U P A 2
F9' F 0.0397(14) 0.6685(8) 0.7953(9) 0.046(3) Uani 0.53(6) 1 d D U P A 2
S3' S 0.0707(9) 0.7372(5) 0.9013(6) 0.0357(7) Uani 0.53(6) 1 d D U P A 2
O13' O 0.09796(17) 0.74007(12) 0.99387(18) 0.0423(7) Uani 0.53(6) 1 d D U P A 2
O14' O 0.1275(13) 0.7492(8) 0.8594(13) 0.035(3) Uani 0.53(6) 1 d D U P A 2
O15' O -0.0043(11) 0.7549(8) 0.8613(12) 0.035(3) Uani 0.53(6) 1 d D U P A 2
C49 C 0.3878(15) 0.6712(9) 0.8791(16) 0.038(3) Uani 0.147(12) 1 d D U P B 1
F10 F 0.3937(16) 0.6769(9) 0.8004(14) 0.038(4) Uani 0.147(12) 1 d D U P B 1
F11 F 0.3147(14) 0.6748(10) 0.877(2) 0.039(5) Uani 0.147(12) 1 d D U P B 1
F12 F 0.4253(17) 0.7030(10) 0.9300(19) 0.044(5) Uani 0.147(12) 1 d D U P B 1
S4 S 0.4234(7) 0.6167(7) 0.9204(8) 0.035(2) Uani 0.147(12) 1 d D U P B 1
O16 O 0.3728(13) 0.5865(9) 0.8615(15) 0.028(5) Uani 0.147(12) 1 d D U P B 1
O17 O 0.5010(11) 0.6151(10) 0.9188(19) 0.030(5) Uani 0.147(12) 1 d D U P B 1
O18 O 0.415(2) 0.6166(11) 1.0058(15) 0.033(5) Uani 0.147(12) 1 d D U P B 1
C49' C 0.3808(3) 0.6547(2) 0.8779(3) 0.0329(11) Uani 0.853(12) 1 d D U P B 2
F10' F 0.3828(3) 0.65942(19) 0.7970(3) 0.0446(11) Uani 0.853(12) 1 d D U P B 2
F11' F 0.3091(3) 0.66073(18) 0.8782(4) 0.0417(11) Uani 0.853(12) 1 d D U P B 2
F12' F 0.4229(3) 0.68711(18) 0.9250(4) 0.0523(11) Uani 0.853(12) 1 d D U P B 2
S4' S 0.41582(13) 0.60011(12) 0.92131(13) 0.0296(5) Uani 0.853(12) 1 d D U P B 2
O16' O 0.3618(3) 0.5697(2) 0.8662(3) 0.0431(12) Uani 0.853(12) 1 d D U P B 2
O17' O 0.4908(3) 0.5982(2) 0.9099(3) 0.0374(11) Uani 0.853(12) 1 d D U P B 2
O18' O 0.4148(4) 0.6021(2) 1.0089(3) 0.0423(14) Uani 0.853(12) 1 d D U P B 2
C50 C 0.1665(5) 0.3986(3) 0.0701(6) 0.045(2) Uani 0.642(10) 1 d D U P C 1
F13 F 0.1404(9) 0.3870(4) 0.1347(7) 0.059(3) Uani 0.642(10) 1 d D U P C 1
F14 F 0.2016(7) 0.3632(3) 0.0518(8) 0.074(3) Uani 0.642(10) 1 d D U P C 1
F15 F 0.1072(4) 0.4087(2) 0.0020(4) 0.0582(16) Uani 0.642(10) 1 d D U P C 1
S5 S 0.2337(3) 0.44460(16) 0.1011(3) 0.0371(8) Uani 0.642(10) 1 d D U P C 1
O19 O 0.2954(2) 0.42687(12) 0.1773(2) 0.0545(9) Uani 0.642(10) 1 d D U P C 1
O20 O 0.2571(5) 0.4521(3) 0.0259(5) 0.054(2) Uani 0.642(10) 1 d D U P C 1
O21 O 0.1844(3) 0.48087(16) 0.1160(4) 0.0440(15) Uani 0.642(10) 1 d D U P C 1
C50' C 0.1674(9) 0.4103(6) 0.0822(12) 0.049(3) Uani 0.358(10) 1 d D U P C 2
F13' F 0.1403(16) 0.3979(8) 0.1459(14) 0.061(5) Uani 0.358(10) 1 d D U P C 2
F14' F 0.1880(12) 0.3750(6) 0.0456(14) 0.072(4) Uani 0.358(10) 1 d D U P C 2
F15' F 0.1110(7) 0.4289(5) 0.0235(9) 0.067(3) Uani 0.358(10) 1 d D U P C 2
S5' S 0.2453(5) 0.4499(3) 0.1250(5) 0.0368(14) Uani 0.358(10) 1 d D U P C 2
O19' O 0.2954(2) 0.42687(12) 0.1773(2) 0.0545(9) Uani 0.358(10) 1 d D U P C 2
O20' O 0.2620(9) 0.4674(4) 0.0501(8) 0.037(3) Uani 0.358(10) 1 d D U P C 2
O21' O 0.2187(6) 0.4800(3) 0.1782(7) 0.048(3) Uani 0.358(10) 1 d D U P C 2
C51 C 0.1291(8) 0.4491(7) 0.5708(12) 0.063(3) Uani 0.42(2) 1 d D U P D 1
F16 F 0.0798(10) 0.4807(7) 0.5359(14) 0.084(4) Uani 0.42(2) 1 d D U P D 1
F17 F 0.1111(10) 0.4355(7) 0.6401(12) 0.082(4) Uani 0.42(2) 1 d D U P D 1
F18 F 0.1034(12) 0.4176(6) 0.5093(12) 0.111(4) Uani 0.42(2) 1 d D U P D 1
S6 S 0.2254(4) 0.46489(19) 0.5993(4) 0.0260(13) Uani 0.42(2) 1 d D U P D 1
O22 O 0.2227(10) 0.5024(5) 0.6552(9) 0.038(3) Uani 0.42(2) 1 d D U P D 1
O23 O 0.2742(2) 0.42895(15) 0.6418(3) 0.0743(12) Uani 0.42(2) 1 d D U P D 1
O24 O 0.2422(10) 0.4792(5) 0.5224(8) 0.035(3) Uani 0.42(2) 1 d D U P D 1
C51' C 0.1337(6) 0.4376(4) 0.5609(7) 0.055(2) Uani 0.58(2) 1 d D U P D 2
F16' F 0.0795(6) 0.4655(4) 0.5230(8) 0.069(3) Uani 0.58(2) 1 d D U P D 2
F17' F 0.1186(6) 0.4190(3) 0.6274(5) 0.0489(19) Uani 0.58(2) 1 d D U P D 2
F18' F 0.1306(7) 0.4052(4) 0.5040(7) 0.086(3) Uani 0.58(2) 1 d D U P D 2
S6' S 0.2270(3) 0.4591(3) 0.5817(6) 0.0561(15) Uani 0.58(2) 1 d D U P D 2
O22' O 0.2210(10) 0.4995(4) 0.6318(11) 0.076(4) Uani 0.58(2) 1 d D U P D 2
O23' O 0.2742(2) 0.42895(15) 0.6418(3) 0.0743(12) Uani 0.58(2) 1 d D U P D 2
O24' O 0.2330(9) 0.4703(5) 0.4994(9) 0.060(3) Uani 0.58(2) 1 d D U P D 2
C1S C 0.0970(3) 0.1940(2) 0.0271(3) 0.0606(14) Uani 1 1 d D . . . .
H1S1 H 0.077595 0.164354 0.005804 0.091 Uiso 1 1 calc R U . . .
H1S2 H 0.085235 0.200314 0.080878 0.091 Uiso 1 1 calc R U . . .
H1S3 H 0.152367 0.194808 0.037958 0.091 Uiso 1 1 calc R U . . .
C2S C 0.0602(2) 0.22854(18) -0.0390(3) 0.0445(11) Uani 1 1 d D . . . .
C3S C 0.0870(3) 0.27524(19) -0.0228(4) 0.0565(13) Uani 1 1 d D . . . .
H3S1 H 0.137068 0.278074 -0.031869 0.085 Uiso 1 1 calc R U . . .
H3S2 H 0.091076 0.283405 0.036860 0.085 Uiso 1 1 calc R U . . .
H3S3 H 0.050638 0.295202 -0.062555 0.085 Uiso 1 1 calc R U . . .
O1S O 0.00991(19) 0.21749(14) -0.1035(2) 0.0560(9) Uani 1 1 d D . . . .
C4S C 0.1023(14) 0.5577(5) 0.4341(9) 0.076(4) Uani 0.575(11) 1 d D U P E 1
H4S1 H 0.081224 0.528214 0.413602 0.114 Uiso 0.575(11) 1 calc R U P E 1
H4S2 H 0.080114 0.568414 0.478205 0.114 Uiso 0.575(11) 1 calc R U P E 1
H4S3 H 0.157764 0.555413 0.458970 0.114 Uiso 0.575(11) 1 calc R U P E 1
C5S C 0.0835(11) 0.5900(4) 0.3595(7) 0.056(2) Uani 0.575(11) 1 d D U P E 1
C6S C 0.0739(7) 0.6389(4) 0.3778(10) 0.073(3) Uani 0.575(11) 1 d D U P E 1
H6S1 H 0.062513 0.656002 0.323931 0.110 Uiso 0.575(11) 1 calc R U P E 1
H6S2 H 0.121142 0.650207 0.418706 0.110 Uiso 0.575(11) 1 calc R U P E 1
H6S3 H 0.031929 0.642288 0.402736 0.110 Uiso 0.575(11) 1 calc R U P E 1
O2S O 0.0839(6) 0.5766(3) 0.2885(5) 0.079(3) Uani 0.575(11) 1 d D U P E 1
C4S' C 0.098(2) 0.5569(7) 0.4031(14) 0.080(5) Uani 0.425(11) 1 d D U P E 2
H4S4 H 0.053042 0.542570 0.412577 0.120 Uiso 0.425(11) 1 calc R U P E 2
H4S5 H 0.138762 0.558703 0.457925 0.120 Uiso 0.425(11) 1 calc R U P E 2
H4S6 H 0.114985 0.539173 0.361762 0.120 Uiso 0.425(11) 1 calc R U P E 2
C5S' C 0.0769(17) 0.6033(6) 0.3676(10) 0.068(4) Uani 0.425(11) 1 d D U P E 2
C6S' C 0.0687(12) 0.6386(6) 0.4310(12) 0.084(4) Uani 0.425(11) 1 d D U P E 2
H6S4 H 0.118362 0.652591 0.458212 0.126 Uiso 0.425(11) 1 calc R U P E 2
H6S5 H 0.050158 0.624723 0.475444 0.126 Uiso 0.425(11) 1 calc R U P E 2
H6S6 H 0.032316 0.661446 0.400346 0.126 Uiso 0.425(11) 1 calc R U P E 2
O2S' O 0.0591(6) 0.6097(5) 0.2894(7) 0.073(3) Uani 0.425(11) 1 d D U P E 2
O1W O 0.1634(3) 0.4897(2) 0.2766(4) 0.084(3) Uani 0.773(13) 1 d . . P F 1

loop_
_atom_site_aniso_label
_atom_site_aniso_U_11
_atom_site_aniso_U_22
_atom_site_aniso_U_33
_atom_site_aniso_U_23
_atom_site_aniso_U_13
_atom_site_aniso_U_12
Cu1 0.0269(3) 0.0212(2) 0.0232(2) -0.0009(2) 0.0096(2) -0.0044(2)
Cu2 0.0353(3) 0.0250(3) 0.0343(3) 0.0011(2) 0.0103(2) -0.0056(2)
Cu3 0.0259(3) 0.0370(3) 0.0230(3) -0.0012(2) 0.0113(2) 0.0001(2)
C1 0.0251(17) 0.0217(17) 0.0173(15) -0.0027(13) 0.0080(13) -0.0026(13)
C2 0.0249(17) 0.0235(17) 0.0190(15) -0.0017(13) 0.0095(13) -0.0028(14)
C3 0.0289(18) 0.0233(17) 0.0180(15) -0.0019(13) 0.0068(14) -0.0063(14)
C4 0.0325(19) 0.0229(17) 0.0206(16) -0.0045(13) 0.0098(14) 0.0002(14)
C5 0.0246(17) 0.0251(17) 0.0190(15) -0.0021(13) 0.0079(13) -0.0019(14)
C6 0.0256(18) 0.0221(17) 0.0187(15) -0.0021(13) 0.0077(13) -0.0043(13)
C7 0.0292(18) 0.0221(17) 0.0176(15) -0.0035(13) 0.0096(13) -0.0043(14)
C8 0.034(2) 0.0240(18) 0.0225(17) -0.0003(14) 0.0106(15) -0.0048(15)
C9 0.0281(19) 0.0296(19) 0.0194(16) -0.0037(14) 0.0077(14) 0.0008(15)
C10 0.042(2) 0.0242(18) 0.0217(17) -0.0011(14) 0.0120(15) -0.0043(16)
C11 0.042(2) 0.0270(19) 0.0278(18) -0.0017(15) 0.0097(17) -0.0127(17)
C12 0.034(2) 0.040(2) 0.035(2) -0.0001(17) 0.0141(17) -0.0151(18)
C13 0.033(2) 0.034(2) 0.0284(18) -0.0014(16) 0.0137(16) -0.0083(16)
C14 0.0302(19) 0.0247(18) 0.0214(16) 0.0015(13) 0.0119(14) -0.0062(15)
C15 0.0312(19) 0.0281(18) 0.0197(16) -0.0016(14) 0.0136(14) -0.0075(15)
C16 0.0316(19) 0.0234(17) 0.0184(15) -0.0040(13) 0.0051(14) -0.0061(15)
C17 0.0242(18) 0.0242(17) 0.0212(16) 0.0009(13) 0.0034(13) -0.0030(14)
C18 0.032(2) 0.0273(19) 0.0322(19) 0.0005(15) 0.0067(16) -0.0058(16)
C19 0.0252(19) 0.037(2) 0.040(2) -0.0001(18) 0.0032(17) -0.0099(17)
C20 0.0257(19) 0.043(2) 0.037(2) 0.0050(18) 0.0123(16) -0.0035(17)
C21 0.031(2) 0.036(2) 0.0285(18) -0.0010(16) 0.0129(15) -0.0036(16)
C22 0.036(2) 0.054(3) 0.041(2) 0.005(2) 0.0076(19) -0.004(2)
C23 0.042(3) 0.064(3) 0.048(3) 0.000(2) 0.016(2) -0.001(2)
C24 0.040(3) 0.057(3) 0.055(3) -0.004(2) 0.010(2) 0.007(2)
C25 0.045(3) 0.037(2) 0.050(3) 0.003(2) 0.008(2) 0.003(2)
C26 0.035(2) 0.035(2) 0.0250(18) -0.0030(16) 0.0030(16) -0.0014(17)
C27 0.036(2) 0.0257(18) 0.0263(18) 0.0035(15) 0.0038(16) -0.0010(16)
C28 0.042(2) 0.0240(18) 0.0210(17) -0.0037(14) 0.0086(15) -0.0025(16)
C29 0.046(2) 0.0219(18) 0.0252(18) -0.0036(14) 0.0115(16) -0.0054(16)
C30 0.042(2) 0.032(2) 0.0277(18) -0.0046(16) 0.0127(17) -0.0042(17)
C31 0.043(2) 0.035(2) 0.042(2) -0.0010(18) 0.0116(19) 0.0032(19)
C32 0.046(3) 0.032(2) 0.052(3) 0.0046(19) 0.011(2) 0.0064(19)
C33 0.054(3) 0.0206(19) 0.052(3) 0.0067(18) 0.017(2) -0.0021(18)
C34 0.035(2) 0.048(3) 0.043(2) -0.014(2) 0.0158(19) 0.0060(19)
C35 0.049(3) 0.040(3) 0.070(3) -0.016(2) 0.019(3) 0.007(2)
C36 0.053(3) 0.034(2) 0.072(3) -0.010(2) 0.022(3) -0.004(2)
C37 0.040(2) 0.035(2) 0.048(2) -0.0041(19) 0.015(2) -0.0051(19)
C38 0.0267(19) 0.036(2) 0.0244(17) -0.0014(15) 0.0087(15) 0.0044(16)
C39 0.0302(19) 0.0293(19) 0.0230(17) 0.0003(14) 0.0098(15) 0.0019(15)
C40 0.0299(19) 0.0294(19) 0.0201(16) -0.0064(14) 0.0082(14) -0.0024(15)
C41 0.031(2) 0.034(2) 0.0204(16) -0.0019(15) 0.0056(14) -0.0039(16)
C42 0.047(2) 0.033(2) 0.036(2) -0.0013(17) 0.0109(19) -0.0019(19)
C43 0.064(3) 0.035(2) 0.045(3) 0.005(2) 0.008(2) -0.008(2)
C44 0.062(3) 0.046(3) 0.048(3) 0.008(2) 0.019(2) -0.017(2)
C45 0.040(2) 0.051(3) 0.030(2) 0.0041(19) 0.0133(18) -0.010(2)
N1 0.0282(15) 0.0219(14) 0.0167(13) -0.0026(11) 0.0081(11) -0.0082(12)
N2 0.0341(17) 0.0231(15) 0.0240(15) 0.0005(12) 0.0057(13) -0.0016(13)
N3 0.0288(16) 0.0271(16) 0.0227(14) -0.0008(12) 0.0092(12) -0.0018(13)
N4 0.0327(16) 0.0230(15) 0.0209(14) 0.0032(12) 0.0098(12) -0.0034(13)
N5 0.0280(16) 0.0275(16) 0.0213(14) 0.0007(12) 0.0082(12) -0.0025(13)
N6 0.0327(18) 0.0394(19) 0.0309(17) -0.0002(14) 0.0067(14) -0.0036(15)
N7 0.0414(19) 0.0240(16) 0.0354(17) -0.0013(13) 0.0121(15) -0.0061(14)
N8 0.0284(17) 0.0379(19) 0.0262(15) -0.0044(13) 0.0086(13) 0.0040(14)
N9 0.0300(17) 0.0402(19) 0.0214(14) 0.0014(13) 0.0071(13) -0.0047(14)
O1 0.0292(14) 0.0285(14) 0.0258(13) -0.0007(10) 0.0079(11) 0.0006(11)
O2 0.0356(16) 0.0283(15) 0.0565(19) 0.0039(14) 0.0121(14) 0.0037(12)
O3 0.0396(18) 0.069(2) 0.0365(16) 0.0100(16) 0.0061(14) -0.0139(17)
O4 0.051(2) 0.0348(18) 0.072(2) -0.0019(17) 0.0144(19) -0.0134(15)
O5 0.0321(16) 0.062(2) 0.0251(14) -0.0064(13) 0.0147(12) -0.0099(14)
O6 0.0306(15) 0.062(2) 0.0246(14) 0.0027(13) 0.0102(12) -0.0002(14)
C46 0.037(2) 0.056(3) 0.0202(18) -0.0043(17) 0.0102(16) 0.0001(19)
F1 0.0368(14) 0.092(2) 0.0259(12) -0.0098(13) 0.0140(10) 0.0022(14)
F2 0.0475(16) 0.109(3) 0.0188(11) -0.0053(13) 0.0059(11) 0.0061(16)
F3 0.0581(19) 0.0513(18) 0.081(2) -0.0066(16) 0.0266(16) -0.0181(15)
S1 0.0374(5) 0.0403(5) 0.0257(4) -0.0032(4) 0.0150(4) -0.0021(4)
O7 0.0433(17) 0.0411(17) 0.0392(16) -0.0044(13) 0.0243(14) 0.0006(13)
O8 0.0397(18) 0.090(3) 0.0268(15) 0.0044(16) 0.0090(13) -0.0076(17)
O9 0.076(2) 0.0361(17) 0.061(2) -0.0100(15) 0.0395(19) -0.0001(17)
C47 0.047(2) 0.036(2) 0.0244(18) 0.0021(16) 0.0114(17) 0.0042(19)
F4 0.0613(17) 0.0451(15) 0.0379(13) 0.0152(11) 0.0142(12) 0.0182(13)
F5 0.0361(14) 0.073(2) 0.0628(18) 0.0049(15) 0.0199(13) 0.0077(14)
F6 0.098(2) 0.0458(16) 0.0431(15) -0.0094(12) 0.0257(16) 0.0150(16)
S2 0.0300(5) 0.0301(5) 0.0257(4) 0.0038(4) 0.0071(3) -0.0002(4)
O10 0.0444(17) 0.0441(18) 0.0363(15) 0.0156(13) 0.0135(13) 0.0047(14)
O11 0.0273(15) 0.055(2) 0.0410(16) 0.0114(14) 0.0012(12) -0.0090(13)
O12 0.0520(19) 0.0352(16) 0.0389(16) -0.0082(13) 0.0170(14) -0.0006(14)
C48 0.039(4) 0.058(4) 0.039(4) 0.002(4) 0.009(4) -0.002(4)
F7 0.062(6) 0.076(8) 0.053(7) -0.009(5) 0.004(5) 0.014(5)
F8 0.063(7) 0.065(6) 0.059(7) 0.003(5) 0.017(6) -0.017(6)
F9 0.038(7) 0.068(6) 0.055(6) -0.010(5) 0.004(5) -0.001(5)
S3 0.0260(17) 0.0553(13) 0.0270(5) -0.0003(6) 0.0099(6) -0.0025(11)
O13 0.0358(16) 0.066(2) 0.0267(14) -0.0028(13) 0.0114(12) -0.0042(15)
O14 0.017(6) 0.058(8) 0.023(5) 0.004(5) 0.003(4) -0.005(6)
O15 0.013(4) 0.055(5) 0.044(7) -0.005(5) 0.014(4) -0.006(4)
C48' 0.038(4) 0.057(4) 0.040(4) 0.001(4) 0.010(3) 0.000(4)
F7' 0.047(4) 0.045(4) 0.054(6) -0.009(4) 0.002(4) 0.007(3)
F8' 0.043(5) 0.063(5) 0.053(6) 0.007(4) 0.018(4) -0.015(4)
F9' 0.035(6) 0.065(5) 0.039(4) -0.016(4) 0.013(3) -0.011(4)
S3' 0.0260(17) 0.0553(13) 0.0270(5) -0.0003(6) 0.0099(6) -0.0025(11)
O13' 0.0358(16) 0.066(2) 0.0267(14) -0.0028(13) 0.0114(12) -0.0042(15)
O14' 0.024(6) 0.058(6) 0.024(4) 0.011(4) 0.010(4) 0.005(5)
O15' 0.024(6) 0.055(5) 0.028(4) -0.001(3) 0.012(4) 0.005(5)
C49 0.041(5) 0.038(6) 0.036(5) -0.004(6) 0.015(5) 0.004(6)
F10 0.054(8) 0.034(9) 0.035(7) 0.013(7) 0.026(6) -0.002(8)
F11 0.035(8) 0.044(10) 0.040(8) -0.003(9) 0.015(6) 0.015(8)
F12 0.047(9) 0.043(11) 0.044(8) -0.012(9) 0.017(7) -0.002(10)
S4 0.035(3) 0.040(5) 0.033(3) -0.010(4) 0.015(3) 0.001(4)
O16 0.030(8) 0.014(9) 0.040(8) 0.004(8) 0.012(7) 0.000(8)
O17 0.029(8) 0.030(10) 0.029(8) -0.008(9) 0.005(7) -0.002(8)
O18 0.038(9) 0.042(11) 0.023(8) -0.005(8) 0.017(7) 0.000(10)
C49' 0.039(2) 0.033(2) 0.029(2) -0.006(2) 0.0133(18) 0.003(2)
F10' 0.067(3) 0.041(3) 0.0317(16) 0.0100(17) 0.0237(16) 0.012(2)
F11' 0.045(2) 0.043(3) 0.0386(18) -0.001(2) 0.0140(15) 0.0142(18)
F12' 0.064(2) 0.033(2) 0.056(2) -0.009(2) 0.0127(18) -0.008(2)
S4' 0.0335(8) 0.0295(13) 0.0269(6) 0.0014(7) 0.0107(5) 0.0044(8)
O16' 0.045(2) 0.026(3) 0.056(2) -0.007(2) 0.0136(19) -0.002(2)
O17' 0.033(2) 0.046(3) 0.037(2) -0.002(2) 0.0156(18) 0.0081(19)
O18' 0.044(2) 0.053(4) 0.033(2) 0.010(2) 0.0152(17) 0.008(3)
C50 0.052(4) 0.027(4) 0.046(4) 0.002(3) 0.002(3) 0.004(3)
F13 0.060(4) 0.047(5) 0.059(4) 0.020(4) 0.003(3) -0.021(4)
F14 0.078(5) 0.039(4) 0.075(4) -0.016(3) -0.022(3) 0.016(3)
F15 0.060(3) 0.053(4) 0.046(3) 0.006(3) -0.007(2) 0.002(3)
S5 0.0518(14) 0.0231(15) 0.0379(17) 0.0019(12) 0.0157(12) 0.0002(10)
O19 0.071(2) 0.051(2) 0.0364(16) 0.0040(15) 0.0093(16) -0.0222(18)
O20 0.054(4) 0.069(5) 0.044(4) 0.010(3) 0.022(3) 0.012(4)
O21 0.055(3) 0.030(2) 0.047(3) 0.005(2) 0.015(3) 0.007(2)
C50' 0.058(4) 0.034(5) 0.051(5) 0.005(4) 0.011(4) 0.001(4)
F13' 0.060(6) 0.056(10) 0.064(7) 0.010(6) 0.015(5) -0.018(7)
F14' 0.079(8) 0.043(8) 0.073(6) -0.009(6) -0.009(6) 0.005(6)
F15' 0.051(5) 0.058(7) 0.077(7) 0.023(6) -0.004(5) 0.000(6)
S5' 0.055(3) 0.0184(19) 0.050(4) -0.005(2) 0.036(3) -0.001(2)
O19' 0.071(2) 0.051(2) 0.0364(16) 0.0040(15) 0.0093(16) -0.0222(18)
O20' 0.047(5) 0.032(5) 0.043(6) 0.006(4) 0.030(5) 0.007(5)
O21' 0.063(6) 0.029(4) 0.057(6) 0.000(4) 0.029(5) 0.008(4)
C51 0.053(4) 0.065(5) 0.070(5) 0.008(5) 0.017(4) -0.004(4)
F16 0.049(6) 0.092(9) 0.108(8) 0.013(7) 0.019(5) 0.006(6)
F17 0.057(6) 0.102(9) 0.089(7) 0.027(7) 0.025(5) -0.007(7)
F18 0.102(8) 0.099(8) 0.118(7) -0.030(6) 0.010(7) -0.034(7)
S6 0.0331(17) 0.0165(18) 0.030(2) 0.0078(14) 0.0116(13) 0.0084(11)
O22 0.043(5) 0.033(5) 0.026(5) -0.003(3) -0.007(4) 0.005(4)
O23 0.068(3) 0.071(3) 0.087(3) 0.035(2) 0.028(2) 0.030(2)
O24 0.042(5) 0.034(5) 0.033(5) 0.001(4) 0.019(4) 0.002(4)
C51' 0.052(4) 0.054(4) 0.060(4) -0.004(4) 0.018(3) -0.015(4)
F16' 0.036(3) 0.088(6) 0.071(5) 0.031(5) -0.002(3) -0.014(4)
F17' 0.051(4) 0.049(4) 0.051(3) 0.005(3) 0.022(2) -0.015(3)
F18' 0.101(6) 0.081(6) 0.095(5) -0.044(4) 0.060(4) -0.036(4)
S6' 0.0355(15) 0.061(3) 0.076(3) 0.005(2) 0.0245(18) -0.0053(16)
O22' 0.085(6) 0.046(5) 0.084(9) -0.002(5) 0.004(7) -0.007(5)
O23' 0.068(3) 0.071(3) 0.087(3) 0.035(2) 0.028(2) 0.030(2)
O24' 0.058(5) 0.054(6) 0.075(7) 0.013(5) 0.029(6) 0.014(4)
C1S 0.054(3) 0.076(4) 0.051(3) 0.013(3) 0.016(2) 0.005(3)
C2S 0.032(2) 0.067(3) 0.039(2) 0.000(2) 0.0169(19) 0.009(2)
C3S 0.048(3) 0.066(4) 0.057(3) 0.004(3) 0.018(2) -0.001(3)
O1S 0.0385(18) 0.079(3) 0.0471(19) -0.0119(18) 0.0080(15) 0.0139(17)
C4S 0.078(7) 0.068(7) 0.076(9) 0.005(6) 0.015(8) 0.005(6)
C5S 0.050(5) 0.064(6) 0.063(5) 0.010(4) 0.031(4) -0.002(5)
C6S 0.077(6) 0.059(6) 0.097(7) 0.002(6) 0.045(6) 0.010(5)
O2S 0.102(6) 0.082(6) 0.065(4) 0.000(4) 0.042(4) -0.002(5)
C4S' 0.085(8) 0.076(8) 0.077(9) 0.015(8) 0.022(9) 0.001(7)
C5S' 0.057(6) 0.076(7) 0.074(6) 0.011(6) 0.025(5) -0.004(7)
C6S' 0.087(9) 0.072(8) 0.089(9) 0.005(8) 0.022(8) 0.007(7)
O2S' 0.053(5) 0.094(7) 0.077(6) 0.023(5) 0.028(4) 0.010(5)
O1W 0.078(4) 0.111(6) 0.070(4) 0.032(3) 0.033(3) 0.045(4)

loop_
_atom_type_symbol
_atom_type_description
_atom_type_scat_dispersion_real
_atom_type_scat_dispersion_imag
_atom_type_scat_source
C C 0.0181 0.0091 'International Tables Vol C Tables 4.2.6.8 and 6.1.1.4'
H H 0.0000 0.0000 'International Tables Vol C Tables 4.2.6.8 and 6.1.1.4'
N N 0.0311 0.0180 'International Tables Vol C Tables 4.2.6.8 and 6.1.1.4'
O O 0.0492 0.0322 'International Tables Vol C Tables 4.2.6.8 and 6.1.1.4'
F F 0.0727 0.0534 'International Tables Vol C Tables 4.2.6.8 and 6.1.1.4'
S S 0.3331 0.5567 'International Tables Vol C Tables 4.2.6.8 and 6.1.1.4'
Cu Cu -1.9646 0.5888 'International Tables Vol C Tables 4.2.6.8 and 6.1.1.4'

loop_
_geom_angle_atom_site_label_1
_geom_angle_atom_site_label_2
_geom_angle_atom_site_label_3
_geom_angle
_geom_angle_site_symmetry_1
_geom_angle_site_symmetry_3
_geom_angle_publ_flag
N5 Cu1 N4 164.89(13) . . ?
N5 Cu1 O2 98.08(13) . . ?
N4 Cu1 O2 95.07(13) . . ?
N5 Cu1 N1 82.42(12) . . ?
N4 Cu1 N1 83.49(12) . . ?
O2 Cu1 N1 171.60(13) . . ?
N5 Cu1 O1 95.18(11) . . ?
N4 Cu1 O1 93.88(11) . . ?
O2 Cu1 O1 82.46(12) . . ?
N1 Cu1 O1 105.87(10) . . ?
N7 Cu2 N6 165.68(14) . . ?
N7 Cu2 O4 97.44(15) . . ?
N6 Cu2 O4 94.34(16) . . ?
N7 Cu2 N2 83.17(14) . . ?
N6 Cu2 N2 83.16(14) . . ?
O4 Cu2 N2 162.57(15) . . ?
N7 Cu2 O3 93.37(14) . . ?
N6 Cu2 O3 95.12(14) . . ?
O4 Cu2 O3 88.22(15) . . ?
N2 Cu2 O3 109.16(13) . . ?
N8 Cu3 N9 165.47(13) . . ?
N8 Cu3 O6 94.66(14) . . ?
N9 Cu3 O6 98.39(14) . . ?
N8 Cu3 N3 83.55(13) . . ?
N9 Cu3 N3 82.96(13) . . ?
O6 Cu3 N3 175.37(12) . . ?
N8 Cu3 O5 93.61(13) . . ?
N9 Cu3 O5 94.05(12) . . ?
O6 Cu3 O5 84.15(11) . . ?
N3 Cu3 O5 100.21(11) . . ?
C2 C1 C6 118.1(3) . . ?
C2 C1 C7 120.2(3) . . ?
C6 C1 C7 121.5(3) . . ?
C3 C2 C1 121.7(3) . . ?
C3 C2 H2 119.1 . . ?
C1 C2 H2 119.1 . . ?
C2 C3 C4 118.7(3) . . ?
C2 C3 C8 121.2(3) . . ?
C4 C3 C8 120.0(3) . . ?
C3 C4 C5 121.4(3) . . ?
C3 C4 H4 119.3 . . ?
C5 C4 H4 119.3 . . ?
C6 C5 C4 118.4(3) . . ?
C6 C5 C9 121.3(3) . . ?
C4 C5 C9 120.3(3) . . ?
C5 C6 C1 121.6(3) . . ?
C5 C6 H6 119.2 . . ?
C1 C6 H6 119.2 . . ?
N1 C7 C1 116.9(3) . . ?
N1 C7 H7A 108.1 . . ?
C1 C7 H7A 108.1 . . ?
N1 C7 H7B 108.1 . . ?
C1 C7 H7B 108.1 . . ?
H7A C7 H7B 107.3 . . ?
N2 C8 C3 115.6(3) . . ?
N2 C8 H8A 108.4 . . ?
C3 C8 H8A 108.4 . . ?
N2 C8 H8B 108.4 . . ?
C3 C8 H8B 108.4 . . ?
H8A C8 H8B 107.4 . . ?
N3 C9 C5 115.6(3) . . ?
N3 C9 H9A 108.4 . . ?
C5 C9 H9A 108.4 . . ?
N3 C9 H9B 108.4 . . ?
C5 C9 H9B 108.4 . . ?
H9A C9 H9B 107.4 . . ?
N4 C10 C11 122.0(4) . . ?
N4 C10 H10 119.0 . . ?
C11 C10 H10 119.0 . . ?
C10 C11 C12 118.7(4) . . ?
C10 C11 H11 120.6 . . ?
C12 C11 H11 120.6 . . ?
C13 C12 C11 119.4(4) . . ?
C13 C12 H12 120.3 . . ?
C11 C12 H12 120.3 . . ?
C12 C13 C14 118.9(4) . . ?
C12 C13 H13 120.5 . . ?
C14 C13 H13 120.5 . . ?
N4 C14 C13 121.0(3) . . ?
N4 C14 C15 115.9(3) . . ?
C13 C14 C15 123.0(3) . . ?
N1 C15 C14 109.3(3) . . ?
N1 C15 H15A 109.8 . . ?
C14 C15 H15A 109.8 . . ?
N1 C15 H15B 109.8 . . ?
C14 C15 H15B 109.8 . . ?
H15A C15 H15B 108.3 . . ?
N1 C16 C17 109.3(3) . . ?
N1 C16 H16A 109.8 . . ?
C17 C16 H16A 109.8 . . ?
N1 C16 H16B 109.8 . . ?
C17 C16 H16B 109.8 . . ?
H16A C16 H16B 108.3 . . ?
N5 C17 C18 121.8(3) . . ?
N5 C17 C16 116.6(3) . . ?
C18 C17 C16 121.6(3) . . ?
C19 C18 C17 118.8(4) . . ?
C19 C18 H18 120.6 . . ?
C17 C18 H18 120.6 . . ?
C20 C19 C18 119.4(4) . . ?
C20 C19 H19 120.3 . . ?
C18 C19 H19 120.3 . . ?
C19 C20 C21 119.0(4) . . ?
C19 C20 H20 120.5 . . ?
C21 C20 H20 120.5 . . ?
N5 C21 C20 121.8(4) . . ?
N5 C21 H21 119.1 . . ?
C20 C21 H21 119.1 . . ?
N6 C22 C23 122.0(5) . . ?
N6 C22 H22 119.0 . . ?
C23 C22 H22 119.0 . . ?
C22 C23 C24 119.3(5) . . ?
C22 C23 H23 120.3 . . ?
C24 C23 H23 120.3 . . ?
C25 C24 C23 119.0(5) . . ?
C25 C24 H24 120.5 . . ?
C23 C24 H24 120.5 . . ?
C24 C25 C26 119.7(5) . . ?
C24 C25 H25 120.1 . . ?
C26 C25 H25 120.1 . . ?
N6 C26 C25 120.9(4) . . ?
N6 C26 C27 116.3(4) . . ?
C25 C26 C27 122.7(4) . . ?
N2 C27 C26 110.6(3) . . ?
N2 C27 H27A 109.5 . . ?
C26 C27 H27A 109.5 . . ?
N2 C27 H27B 109.5 . . ?
C26 C27 H27B 109.5 . . ?
H27A C27 H27B 108.1 . . ?
N2 C28 C29 108.7(3) . . ?
N2 C28 H28A 109.9 . . ?
C29 C28 H28A 109.9 . . ?
N2 C28 H28B 109.9 . . ?
C29 C28 H28B 109.9 . . ?
H28A C28 H28B 108.3 . . ?
N7 C29 C30 121.7(4) . . ?
N7 C29 C28 114.5(4) . . ?
C30 C29 C28 123.8(4) . . ?
C29 C30 C31 119.2(4) . . ?
C29 C30 H30 120.4 . . ?
C31 C30 H30 120.4 . . ?
C32 C31 C30 119.2(4) . . ?
C32 C31 H31 120.4 . . ?
C30 C31 H31 120.4 . . ?
C33 C32 C31 118.7(4) . . ?
C33 C32 H32 120.7 . . ?
C31 C32 H32 120.7 . . ?
N7 C33 C32 122.9(4) . . ?
N7 C33 H33 118.6 . . ?
C32 C33 H33 118.6 . . ?
N8 C34 C35 121.2(4) . . ?
N8 C34 H34 119.4 . . ?
C35 C34 H34 119.4 . . ?
C36 C35 C34 120.2(4) . . ?
C36 C35 H35 119.9 . . ?
C34 C35 H35 119.9 . . ?
C35 C36 C37 118.9(5) . . ?
C35 C36 H36 120.6 . . ?
C37 C36 H36 120.6 . . ?
C36 C37 C38 119.0(4) . . ?
C36 C37 H37 120.5 . . ?
C38 C37 H37 120.5 . . ?
N8 C38 C37 122.0(4) . . ?
N8 C38 C39 115.2(3) . . ?
C37 C38 C39 122.6(4) . . ?
N3 C39 C38 109.7(3) . . ?
N3 C39 H39A 109.7 . . ?
C38 C39 H39A 109.7 . . ?
N3 C39 H39B 109.7 . . ?
C38 C39 H39B 109.7 . . ?
H39A C39 H39B 108.2 . . ?
N3 C40 C41 108.8(3) . . ?
N3 C40 H40A 109.9 . . ?
C41 C40 H40A 109.9 . . ?
N3 C40 H40B 109.9 . . ?
C41 C40 H40B 109.9 . . ?
H40A C40 H40B 108.3 . . ?
N9 C41 C42 121.9(4) . . ?
N9 C41 C40 114.7(3) . . ?
C42 C41 C40 123.3(4) . . ?
C41 C42 C43 118.6(4) . . ?
C41 C42 H42 120.7 . . ?
C43 C42 H42 120.7 . . ?
C42 C43 C44 119.2(5) . . ?
C42 C43 H43 120.4 . . ?
C44 C43 H43 120.4 . . ?
C45 C44 C43 119.0(4) . . ?
C45 C44 H44 120.5 . . ?
C43 C44 H44 120.5 . . ?
N9 C45 C44 123.2(4) . . ?
N9 C45 H45 118.4 . . ?
C44 C45 H45 118.4 . . ?
C15 N1 C16 112.8(3) . . ?
C15 N1 C7 113.3(3) . . ?
C16 N1 C7 111.6(3) . . ?
C15 N1 Cu1 106.2(2) . . ?
C16 N1 Cu1 106.4(2) . . ?
C7 N1 Cu1 105.84(19) . . ?
C27 N2 C28 113.3(3) . . ?
C27 N2 C8 112.0(3) . . ?
C28 N2 C8 112.5(3) . . ?
C27 N2 Cu2 107.6(2) . . ?
C28 N2 Cu2 103.7(2) . . ?
C8 N2 Cu2 107.0(2) . . ?
C40 N3 C39 112.6(3) . . ?
C40 N3 C9 112.8(3) . . ?
C39 N3 C9 111.6(3) . . ?
C40 N3 Cu3 105.9(2) . . ?
C39 N3 Cu3 107.1(2) . . ?
C9 N3 Cu3 106.3(2) . . ?
C10 N4 C14 119.9(3) . . ?
C10 N4 Cu1 126.5(3) . . ?
C14 N4 Cu1 113.4(2) . . ?
C17 N5 C21 119.3(3) . . ?
C17 N5 Cu1 114.1(2) . . ?
C21 N5 Cu1 126.6(3) . . ?
C22 N6 C26 119.1(4) . . ?
C22 N6 Cu2 126.8(3) . . ?
C26 N6 Cu2 114.1(3) . . ?
C33 N7 C29 118.4(4) . . ?
C33 N7 Cu2 128.1(3) . . ?
C29 N7 Cu2 113.2(3) . . ?
C34 N8 C38 118.7(4) . . ?
C34 N8 Cu3 126.9(3) . . ?
C38 N8 Cu3 114.4(3) . . ?
C45 N9 C41 118.2(4) . . ?
C45 N9 Cu3 128.3(3) . . ?
C41 N9 Cu3 113.4(3) . . ?
Cu1 O1 H1W1 113(3) . . ?
Cu1 O1 H1W2 115(3) . . ?
H1W1 O1 H1W2 107(4) . . ?
Cu1 O2 H2W1 118(4) . . ?
Cu1 O2 H2W2 106(4) . . ?
H2W1 O2 H2W2 116(4) . . ?
Cu2 O3 H3W1 124(4) . . ?
Cu2 O3 H3W2 118(4) . . ?
H3W1 O3 H3W2 104(4) . . ?
Cu2 O4 H4W1 115(5) . . ?
Cu2 O4 H4W2 117(5) . . ?
H4W1 O4 H4W2 125(5) . . ?
Cu3 O5 H5W1 116(4) . . ?
Cu3 O5 H5W2 125(4) . . ?
H5W1 O5 H5W2 107(4) . . ?
Cu3 O6 H6W1 114(4) . . ?
Cu3 O6 H6W2 114(4) . . ?
H6W1 O6 H6W2 110(4) . . ?
F3 C46 F2 108.0(4) . . ?
F3 C46 F1 107.3(4) . . ?
F2 C46 F1 107.5(4) . . ?
F3 C46 S1 111.5(3) . . ?
F2 C46 S1 110.0(3) . . ?
F1 C46 S1 112.3(3) . . ?
O8 S1 O9 114.1(2) . . ?
O8 S1 O7 116.4(2) . . ?
O9 S1 O7 113.67(19) . . ?
O8 S1 C46 104.6(2) . . ?
O9 S1 C46 103.0(2) . . ?
O7 S1 C46 102.91(19) . . ?
F6 C47 F4 108.1(4) . . ?
F6 C47 F5 106.7(4) . . ?
F4 C47 F5 108.5(3) . . ?
F6 C47 S2 111.7(3) . . ?
F4 C47 S2 111.8(3) . . ?
F5 C47 S2 109.9(3) . . ?
O12 S2 O10 115.50(19) . . ?
O12 S2 O11 114.7(2) . . ?
O10 S2 O11 115.24(18) . . ?
O12 S2 C47 102.41(19) . . ?
O10 S2 C47 103.53(19) . . ?
O11 S2 C47 102.8(2) . . ?
F8 C48 F7 107.4(15) . . ?
F8 C48 F9 107.1(14) . . ?
F7 C48 F9 106.1(15) . . ?
F8 C48 S3 111.6(12) . . ?
F7 C48 S3 113.2(13) . . ?
F9 C48 S3 111.1(13) . . ?
O15 S3 O13 117.7(13) . . ?
O15 S3 O14 113.0(12) . . ?
O13 S3 O14 112.6(12) . . ?
O15 S3 C48 104.9(11) . . ?
O13 S3 C48 105.6(9) . . ?
O14 S3 C48 101.0(11) . . ?
F7' C48' F8' 109.5(12) . . ?
F7' C48' F9' 108.0(13) . . ?
F8' C48' F9' 107.0(12) . . ?
F7' C48' S3' 110.7(10) . . ?
F8' C48' S3' 110.6(10) . . ?
F9' C48' S3' 110.9(11) . . ?
O15' S3' O13' 115.8(11) . . ?
O15' S3' O14' 115.2(11) . . ?
O13' S3' O14' 113.7(11) . . ?
O15' S3' C48' 102.4(10) . . ?
O13' S3' C48' 103.9(8) . . ?
O14' S3' C48' 103.5(10) . . ?
F12 C49 F10 109(2) . . ?
F12 C49 F11 107(2) . . ?
F10 C49 F11 110(2) . . ?
F12 C49 S4 111.0(16) . . ?
F10 C49 S4 110.4(15) . . ?
F11 C49 S4 109.3(17) . . ?
O16 S4 O17 114.5(14) . . ?
O16 S4 O18 114.0(17) . . ?
O17 S4 O18 114.4(18) . . ?
O16 S4 C49 103.3(12) . . ?
O17 S4 C49 105.8(13) . . ?
O18 S4 C49 103.1(14) . . ?
F12' C49' F11' 107.8(5) . . ?
F12' C49' F10' 107.9(5) . . ?
F11' C49' F10' 108.2(5) . . ?
F12' C49' S4' 110.8(4) . . ?
F11' C49' S4' 110.8(4) . . ?
F10' C49' S4' 111.4(3) . . ?
O18' S4' O16' 115.5(3) . . ?
O18' S4' O17' 115.4(3) . . ?
O16' S4' O17' 113.6(3) . . ?
O18' S4' C49' 103.8(3) . . ?
O16' S4' C49' 103.3(3) . . ?
O17' S4' C49' 103.1(3) . . ?
F14 C50 F13 106.8(9) . . ?
F14 C50 F15 109.1(8) . . ?
F13 C50 F15 108.4(9) . . ?
F14 C50 S5 109.3(8) . . ?
F13 C50 S5 111.1(7) . . ?
F15 C50 S5 112.0(6) . . ?
O20 S5 O21 112.4(5) . . ?
O20 S5 O19 114.3(5) . . ?
O21 S5 O19 118.2(4) . . ?
O20 S5 C50 103.8(5) . . ?
O21 S5 C50 101.5(5) . . ?
O19 S5 C50 104.1(4) . . ?
F15' C50' F14' 106.5(15) . . ?
F15' C50' F13' 106.7(16) . . ?
F14' C50' F13' 110.6(16) . . ?
F15' C50' S5' 111.2(11) . . ?
F14' C50' S5' 113.0(13) . . ?
F13' C50' S5' 108.7(14) . . ?
O19' S5' O21' 104.6(7) . . ?
O19' S5' O20' 118.0(8) . . ?
O21' S5' O20' 118.7(8) . . ?
O19' S5' C50' 103.6(7) . . ?
O21' S5' C50' 105.3(8) . . ?
O20' S5' C50' 104.9(8) . . ?
F16 C51 F17 105.6(15) . . ?
F16 C51 F18 98.2(13) . . ?
F17 C51 F18 107.1(14) . . ?
F16 C51 S6 115.4(13) . . ?
F17 C51 S6 110.4(11) . . ?
F18 C51 S6 118.8(13) . . ?
O23 S6 O24 111.9(9) . . ?
O23 S6 O22 114.3(7) . . ?
O24 S6 O22 111.7(9) . . ?
O23 S6 C51 111.1(7) . . ?
O24 S6 C51 108.4(9) . . ?
O22 S6 C51 98.6(9) . . ?
F16' C51' F17' 109.6(10) . . ?
F16' C51' F18' 105.8(10) . . ?
F17' C51' F18' 106.8(8) . . ?
F16' C51' S6' 114.7(8) . . ?
F17' C51' S6' 115.5(8) . . ?
F18' C51' S6' 103.4(8) . . ?
O24' S6' O23' 126.7(9) . . ?
O24' S6' O22' 111.5(8) . . ?
O23' S6' O22' 105.8(7) . . ?
O24' S6' C51' 104.7(7) . . ?
O23' S6' C51' 104.9(6) . . ?
O22' S6' C51' 99.9(8) . . ?
C2S C1S H1S1 109.5 . . ?
C2S C1S H1S2 109.5 . . ?
H1S1 C1S H1S2 109.5 . . ?
C2S C1S H1S3 109.5 . . ?
H1S1 C1S H1S3 109.5 . . ?
H1S2 C1S H1S3 109.5 . . ?
O1S C2S C3S 122.5(5) . . ?
O1S C2S C1S 119.5(5) . . ?
C3S C2S C1S 118.0(5) . . ?
C2S C3S H3S1 109.5 . . ?
C2S C3S H3S2 109.5 . . ?
H3S1 C3S H3S2 109.5 . . ?
C2S C3S H3S3 109.5 . . ?
H3S1 C3S H3S3 109.5 . . ?
H3S2 C3S H3S3 109.5 . . ?
C5S C4S H4S1 109.5 . . ?
C5S C4S H4S2 109.5 . . ?
H4S1 C4S H4S2 109.5 . . ?
C5S C4S H4S3 109.5 . . ?
H4S1 C4S H4S3 109.5 . . ?
H4S2 C4S H4S3 109.5 . . ?
O2S C5S C4S 118.9(11) . . ?
O2S C5S C6S 122.4(11) . . ?
C4S C5S C6S 118.3(11) . . ?
C5S C6S H6S1 109.5 . . ?
C5S C6S H6S2 109.5 . . ?
H6S1 C6S H6S2 109.5 . . ?
C5S C6S H6S3 109.5 . . ?
H6S1 C6S H6S3 109.5 . . ?
H6S2 C6S H6S3 109.5 . . ?
C5S' C4S' H4S4 109.5 . . ?
C5S' C4S' H4S5 109.5 . . ?
H4S4 C4S' H4S5 109.5 . . ?
C5S' C4S' H4S6 109.5 . . ?
H4S4 C4S' H4S6 109.5 . . ?
H4S5 C4S' H4S6 109.5 . . ?
O2S' C5S' C4S' 119.9(16) . . ?
O2S' C5S' C6S' 122.9(16) . . ?
C4S' C5S' C6S' 116.7(14) . . ?
C5S' C6S' H6S4 109.5 . . ?
C5S' C6S' H6S5 109.5 . . ?
H6S4 C6S' H6S5 109.5 . . ?
C5S' C6S' H6S6 109.5 . . ?
H6S4 C6S' H6S6 109.5 . . ?
H6S5 C6S' H6S6 109.5 . . ?

loop_
_geom_bond_atom_site_label_1
_geom_bond_atom_site_label_2
_geom_bond_distance
_geom_bond_site_symmetry_2
_geom_bond_publ_flag
Cu1 N5 1.977(3) . ?
Cu1 N4 1.986(3) . ?
Cu1 O2 1.996(3) . ?
Cu1 N1 2.047(3) . ?
Cu1 O1 2.304(3) . ?
Cu1 O19 2.691(3) . ?
Cu2 N7 1.977(4) . ?
Cu2 N6 1.977(4) . ?
Cu2 O4 2.009(3) . ?
Cu2 N2 2.044(3) . ?
Cu2 O3 2.211(3) . ?
Cu3 N8 1.963(4) . ?
Cu3 N9 1.981(4) . ?
Cu3 O6 1.982(3) . ?
Cu3 N3 2.033(3) . ?
Cu3 O5 2.371(3) . ?
C1 C2 1.399(5) . ?
C1 C6 1.401(5) . ?
C1 C7 1.505(5) . ?
C2 C3 1.388(5) . ?
C2 H2 0.9500 . ?
C3 C4 1.397(5) . ?
C3 C8 1.515(5) . ?
C4 C5 1.397(5) . ?
C4 H4 0.9500 . ?
C5 C6 1.396(5) . ?
C5 C9 1.510(5) . ?
C6 H6 0.9500 . ?
C7 N1 1.503(4) . ?
C7 H7A 0.9900 . ?
C7 H7B 0.9900 . ?
C8 N2 1.502(4) . ?
C8 H8A 0.9900 . ?
C8 H8B 0.9900 . ?
C9 N3 1.497(5) . ?
C9 H9A 0.9900 . ?
C9 H9B 0.9900 . ?
C10 N4 1.335(5) . ?
C10 C11 1.379(6) . ?
C10 H10 0.9500 . ?
C11 C12 1.388(6) . ?
C11 H11 0.9500 . ?
C12 C13 1.385(6) . ?
C12 H12 0.9500 . ?
C13 C14 1.390(5) . ?
C13 H13 0.9500 . ?
C14 N4 1.347(5) . ?
C14 C15 1.508(5) . ?
C15 N1 1.484(4) . ?
C15 H15A 0.9900 . ?
C15 H15B 0.9900 . ?
C16 N1 1.490(4) . ?
C16 C17 1.500(5) . ?
C16 H16A 0.9900 . ?
C16 H16B 0.9900 . ?
C17 N5 1.336(5) . ?
C17 C18 1.384(5) . ?
C18 C19 1.382(6) . ?
C18 H18 0.9500 . ?
C19 C20 1.378(6) . ?
C19 H19 0.9500 . ?
C20 C21 1.378(6) . ?
C20 H20 0.9500 . ?
C21 N5 1.346(5) . ?
C21 H21 0.9500 . ?
C22 N6 1.344(6) . ?
C22 C23 1.370(7) . ?
C22 H22 0.9500 . ?
C23 C24 1.376(7) . ?
C23 H23 0.9500 . ?
C24 C25 1.376(7) . ?
C24 H24 0.9500 . ?
C25 C26 1.382(6) . ?
C25 H25 0.9500 . ?
C26 N6 1.352(5) . ?
C26 C27 1.497(6) . ?
C27 N2 1.477(5) . ?
C27 H27A 0.9900 . ?
C27 H27B 0.9900 . ?
C28 N2 1.488(5) . ?
C28 C29 1.506(5) . ?
C28 H28A 0.9900 . ?
C28 H28B 0.9900 . ?
C29 N7 1.353(5) . ?
C29 C30 1.380(6) . ?
C30 C31 1.385(6) . ?
C30 H30 0.9500 . ?
C31 C32 1.381(6) . ?
C31 H31 0.9500 . ?
C32 C33 1.375(7) . ?
C32 H32 0.9500 . ?
C33 N7 1.341(5) . ?
C33 H33 0.9500 . ?
C34 N8 1.350(5) . ?
C34 C35 1.378(7) . ?
C34 H34 0.9500 . ?
C35 C36 1.378(8) . ?
C35 H35 0.9500 . ?
C36 C37 1.378(7) . ?
C36 H36 0.9500 . ?
C37 C38 1.385(6) . ?
C37 H37 0.9500 . ?
C38 N8 1.355(5) . ?
C38 C39 1.505(5) . ?
C39 N3 1.481(5) . ?
C39 H39A 0.9900 . ?
C39 H39B 0.9900 . ?
C40 N3 1.477(4) . ?
C40 C41 1.511(5) . ?
C40 H40A 0.9900 . ?
C40 H40B 0.9900 . ?
C41 N9 1.360(5) . ?
C41 C42 1.382(6) . ?
C42 C43 1.384(6) . ?
C42 H42 0.9500 . ?
C43 C44 1.389(8) . ?
C43 H43 0.9500 . ?
C44 C45 1.356(7) . ?
C44 H44 0.9500 . ?
C45 N9 1.337(5) . ?
C45 H45 0.9500 . ?
O1 H1W1 0.83(3) . ?
O1 H1W2 0.81(3) . ?
O2 H2W1 0.82(3) . ?
O2 H2W2 0.78(3) . ?
O3 H3W1 0.84(3) . ?
O3 H3W2 0.83(3) . ?
O4 H4W1 0.79(3) . ?
O4 H4W2 0.78(3) . ?
O5 H5W1 0.82(3) . ?
O5 H5W2 0.82(3) . ?
O6 H6W1 0.81(3) . ?
O6 H6W2 0.82(3) . ?
C46 F3 1.316(6) . ?
C46 F2 1.327(5) . ?
C46 F1 1.332(5) . ?
C46 S1 1.819(5) . ?
S1 O8 1.425(3) . ?
S1 O9 1.439(3) . ?
S1 O7 1.442(3) . ?
C47 F6 1.327(5) . ?
C47 F4 1.329(5) . ?
C47 F5 1.340(5) . ?
C47 S2 1.821(4) . ?
S2 O12 1.434(3) . ?
S2 O10 1.435(3) . ?
S2 O11 1.437(3) . ?
C48 F8 1.336(12) . ?
C48 F7 1.341(12) . ?
C48 F9 1.347(12) . ?
C48 S3 1.828(11) . ?
S3 O15 1.436(11) . ?
S3 O13 1.444(10) . ?
S3 O14 1.465(11) . ?
C48' F7' 1.333(11) . ?
C48' F8' 1.338(11) . ?
C48' F9' 1.343(11) . ?
C48' S3' 1.832(10) . ?
S3' O15' 1.435(10) . ?
S3' O13' 1.437(9) . ?
S3' O14' 1.455(10) . ?
C49 F12 1.312(18) . ?
C49 F10 1.328(17) . ?
C49 F11 1.337(17) . ?
C49 S4 1.808(16) . ?
S4 O16 1.435(15) . ?
S4 O17 1.438(15) . ?
S4 O18 1.441(15) . ?
C49' F12' 1.329(6) . ?
C49' F11' 1.333(6) . ?
C49' F10' 1.333(5) . ?
C49' S4' 1.819(5) . ?
S4' O18' 1.431(4) . ?
S4' O16' 1.443(5) . ?
S4' O17' 1.448(4) . ?
C50 F14 1.320(10) . ?
C50 F13 1.326(10) . ?
C50 F15 1.333(8) . ?
C50 S5 1.816(9) . ?
S5 O20 1.430(7) . ?
S5 O21 1.481(6) . ?
S5 O19 1.501(5) . ?
C50' F15' 1.303(14) . ?
C50' F14' 1.324(15) . ?
C50' F13' 1.330(14) . ?
C50' S5' 1.825(13) . ?
S5' O19' 1.254(9) . ?
S5' O21' 1.433(10) . ?
S5' O20' 1.442(11) . ?
C51 F16 1.315(14) . ?
C51 F17 1.329(14) . ?
C51 F18 1.349(15) . ?
C51 S6 1.756(12) . ?
S6 O23 1.437(6) . ?
S6 O24 1.441(10) . ?
S6 O22 1.454(10) . ?
C51' F16' 1.305(11) . ?
C51' F17' 1.317(10) . ?
C51' F18' 1.329(11) . ?
C51' S6' 1.768(9) . ?
S6' O24' 1.414(9) . ?
S6' O23' 1.417(7) . ?
S6' O22' 1.482(10) . ?
C1S C2S 1.496(7) . ?
C1S H1S1 0.9800 . ?
C1S H1S2 0.9800 . ?
C1S H1S3 0.9800 . ?
C2S O1S 1.215(5) . ?
C2S C3S 1.478(7) . ?
C3S H3S1 0.9800 . ?
C3S H3S2 0.9800 . ?
C3S H3S3 0.9800 . ?
C4S C5S 1.507(12) . ?
C4S H4S1 0.9800 . ?
C4S H4S2 0.9800 . ?
C4S H4S3 0.9800 . ?
C5S O2S 1.224(11) . ?
C5S C6S 1.513(12) . ?
C6S H6S1 0.9800 . ?
C6S H6S2 0.9800 . ?
C6S H6S3 0.9800 . ?
C4S' C5S' 1.507(15) . ?
C4S' H4S4 0.9800 . ?
C4S' H4S5 0.9800 . ?
C4S' H4S6 0.9800 . ?
C5S' O2S' 1.228(14) . ?
C5S' C6S' 1.515(15) . ?
C6S' H6S4 0.9800 . ?
C6S' H6S5 0.9800 . ?
C6S' H6S6 0.9800 . ?

loop_
_geom_hbond_atom_site_label_D
_geom_hbond_atom_site_label_H
_geom_hbond_atom_site_label_A
_geom_hbond_distance_DH
_geom_hbond_distance_HA
_geom_hbond_distance_DA
_geom_hbond_angle_DHA
_geom_hbond_site_symmetry_A
_geom_hbond_publ_flag
O1 H1W1 O9 0.83(3) 1.97(3) 2.800(4) 180(6) 4_566 yes
O1 H1W2 O11 0.81(3) 1.98(3) 2.789(4) 180(7) 4_566 yes
O2 H2W1 O24 0.82(3) 2.15(3) 2.948(13) 164(6) . yes
O2 H2W1 O24' 0.82(3) 1.87(3) 2.674(14) 166(6) . yes
O2 H2W2 O21' 0.78(3) 2.38(3) 3.107(12) 156(5) . yes
O2 H2W2 O1W 0.78(3) 1.95(4) 2.627(6) 145(5) . yes
O3 H3W1 O17 0.84(3) 1.99(4) 2.81(3) 166(6) 2_646 yes
O3 H3W1 O17' 0.84(3) 2.04(4) 2.801(6) 151(6) 2_646 yes
O3 H3W2 O20 0.83(3) 1.90(3) 2.700(9) 164(6) 4_566 yes
O3 H3W2 O20' 0.83(3) 2.24(4) 3.017(13) 155(6) 4_566 yes
O4 H4W1 O22 0.79(3) 1.86(3) 2.635(15) 168(7) 4_565 yes
O4 H4W1 O22' 0.79(3) 2.20(3) 2.960(17) 163(7) 4_565 yes
O4 H4W2 O16' 0.78(3) 2.29(6) 2.857(7) 130(6) 4_565 yes
O5 H5W1 O14 0.82(3) 2.06(3) 2.823(16) 154(5) 3_666 yes
O5 H5W1 O14' 0.82(3) 2.16(4) 2.907(16) 151(5) 3_666 yes
O5 H5W2 O12 0.82(3) 2.08(3) 2.865(4) 159(5) . yes
O6 H6W1 O14 0.81(3) 2.06(4) 2.87(2) 169(6) 3_666 yes
O6 H6W1 O14' 0.81(3) 1.91(3) 2.719(18) 177(6) 3_666 yes

loop_
_geom_torsion_atom_site_label_1
_geom_torsion_atom_site_label_2
_geom_torsion_atom_site_label_3
_geom_torsion_atom_site_label_4
_geom_torsion
_geom_torsion_site_symmetry_1
_geom_torsion_site_symmetry_2
_geom_torsion_site_symmetry_3
_geom_torsion_site_symmetry_4
_geom_torsion_publ_flag
C6 C1 C2 C3 2.1(5) . . . . ?
C7 C1 C2 C3 -173.2(3) . . . . ?
C1 C2 C3 C4 -1.1(5) . . . . ?
C1 C2 C3 C8 175.7(3) . . . . ?
C2 C3 C4 C5 -1.1(5) . . . . ?
C8 C3 C4 C5 -178.0(3) . . . . ?
C3 C4 C5 C6 2.3(5) . . . . ?
C3 C4 C5 C9 -175.3(3) . . . . ?
C4 C5 C6 C1 -1.3(5) . . . . ?
C9 C5 C6 C1 176.3(3) . . . . ?
C2 C1 C6 C5 -0.8(5) . . . . ?
C7 C1 C6 C5 174.4(3) . . . . ?
C2 C1 C7 N1 -102.2(4) . . . . ?
C6 C1 C7 N1 82.7(4) . . . . ?
C2 C3 C8 N2 99.1(4) . . . . ?
C4 C3 C8 N2 -84.1(4) . . . . ?
C6 C5 C9 N3 87.9(4) . . . . ?
C4 C5 C9 N3 -94.5(4) . . . . ?
N4 C10 C11 C12 -1.1(6) . . . . ?
C10 C11 C12 C13 1.0(6) . . . . ?
C11 C12 C13 C14 0.0(6) . . . . ?
C12 C13 C14 N4 -0.9(6) . . . . ?
C12 C13 C14 C15 175.4(4) . . . . ?
N4 C14 C15 N1 -31.0(4) . . . . ?
C13 C14 C15 N1 152.5(3) . . . . ?
N1 C16 C17 N5 23.6(4) . . . . ?
N1 C16 C17 C18 -158.7(3) . . . . ?
N5 C17 C18 C19 -0.1(6) . . . . ?
C16 C17 C18 C19 -177.6(4) . . . . ?
C17 C18 C19 C20 -0.7(6) . . . . ?
C18 C19 C20 C21 1.2(6) . . . . ?
C19 C20 C21 N5 -1.0(6) . . . . ?
N6 C22 C23 C24 -1.8(8) . . . . ?
C22 C23 C24 C25 0.5(8) . . . . ?
C23 C24 C25 C26 1.1(7) . . . . ?
C24 C25 C26 N6 -1.6(7) . . . . ?
C24 C25 C26 C27 175.6(4) . . . . ?
N6 C26 C27 N2 -22.4(5) . . . . ?
C25 C26 C27 N2 160.3(4) . . . . ?
N2 C28 C29 N7 34.8(4) . . . . ?
N2 C28 C29 C30 -147.6(4) . . . . ?
N7 C29 C30 C31 0.9(6) . . . . ?
C28 C29 C30 C31 -176.7(4) . . . . ?
C29 C30 C31 C32 -0.9(6) . . . . ?
C30 C31 C32 C33 -0.6(7) . . . . ?
C31 C32 C33 N7 2.1(7) . . . . ?
N8 C34 C35 C36 0.7(8) . . . . ?
C34 C35 C36 C37 0.4(8) . . . . ?
C35 C36 C37 C38 -1.8(7) . . . . ?
C36 C37 C38 N8 2.2(7) . . . . ?
C36 C37 C38 C39 -173.1(4) . . . . ?
N8 C38 C39 N3 27.9(4) . . . . ?
C37 C38 C39 N3 -156.5(4) . . . . ?
N3 C40 C41 N9 -31.5(4) . . . . ?
N3 C40 C41 C42 151.4(4) . . . . ?
N9 C41 C42 C43 0.1(6) . . . . ?
C40 C41 C42 C43 177.0(4) . . . . ?
C41 C42 C43 C44 -0.3(7) . . . . ?
C42 C43 C44 C45 1.0(7) . . . . ?
C43 C44 C45 N9 -1.6(7) . . . . ?
C14 C15 N1 C16 152.2(3) . . . . ?
C14 C15 N1 C7 -79.8(4) . . . . ?
C14 C15 N1 Cu1 36.0(3) . . . . ?
C17 C16 N1 C15 -150.5(3) . . . . ?
C17 C16 N1 C7 80.6(3) . . . . ?
C17 C16 N1 Cu1 -34.4(3) . . . . ?
C1 C7 N1 C15 -71.6(4) . . . . ?
C1 C7 N1 C16 57.1(4) . . . . ?
C1 C7 N1 Cu1 172.4(2) . . . . ?
C26 C27 N2 C28 144.3(3) . . . . ?
C26 C27 N2 C8 -87.1(4) . . . . ?
C26 C27 N2 Cu2 30.3(4) . . . . ?
C29 C28 N2 C27 -159.1(3) . . . . ?
C29 C28 N2 C8 72.6(4) . . . . ?
C29 C28 N2 Cu2 -42.7(3) . . . . ?
C3 C8 N2 C27 -68.2(4) . . . . ?
C3 C8 N2 C28 60.8(4) . . . . ?
C3 C8 N2 Cu2 174.1(3) . . . . ?
C41 C40 N3 C39 156.5(3) . . . . ?
C41 C40 N3 C9 -76.1(4) . . . . ?
C41 C40 N3 Cu3 39.7(3) . . . . ?
C38 C39 N3 C40 -149.5(3) . . . . ?
C38 C39 N3 C9 82.5(4) . . . . ?
C38 C39 N3 Cu3 -33.5(3) . . . . ?
C5 C9 N3 C40 -63.5(4) . . . . ?
C5 C9 N3 C39 64.4(4) . . . . ?
C5 C9 N3 Cu3 -179.1(3) . . . . ?
C11 C10 N4 C14 0.1(5) . . . . ?
C11 C10 N4 Cu1 174.9(3) . . . . ?
C13 C14 N4 C10 0.9(5) . . . . ?
C15 C14 N4 C10 -175.7(3) . . . . ?
C13 C14 N4 Cu1 -174.5(3) . . . . ?
C15 C14 N4 Cu1 8.9(4) . . . . ?
C18 C17 N5 C21 0.3(5) . . . . ?
C16 C17 N5 C21 178.0(3) . . . . ?
C18 C17 N5 Cu1 -177.0(3) . . . . ?
C16 C17 N5 Cu1 0.7(4) . . . . ?
C20 C21 N5 C17 0.2(6) . . . . ?
C20 C21 N5 Cu1 177.2(3) . . . . ?
C23 C22 N6 C26 1.3(7) . . . . ?
C23 C22 N6 Cu2 -177.5(4) . . . . ?
C25 C26 N6 C22 0.4(6) . . . . ?
C27 C26 N6 C22 -177.0(4) . . . . ?
C25 C26 N6 Cu2 179.4(3) . . . . ?
C27 C26 N6 Cu2 2.0(4) . . . . ?
C32 C33 N7 C29 -2.2(7) . . . . ?
C32 C33 N7 Cu2 -175.8(3) . . . . ?
C30 C29 N7 C33 0.6(6) . . . . ?
C28 C29 N7 C33 178.4(4) . . . . ?
C30 C29 N7 Cu2 175.2(3) . . . . ?
C28 C29 N7 Cu2 -7.1(4) . . . . ?
C35 C34 N8 C38 -0.4(6) . . . . ?
C35 C34 N8 Cu3 -178.4(4) . . . . ?
C37 C38 N8 C34 -1.1(6) . . . . ?
C39 C38 N8 C34 174.5(3) . . . . ?
C37 C38 N8 Cu3 177.2(3) . . . . ?
C39 C38 N8 Cu3 -7.2(4) . . . . ?
C44 C45 N9 C41 1.3(6) . . . . ?
C44 C45 N9 Cu3 176.9(4) . . . . ?
C42 C41 N9 C45 -0.6(6) . . . . ?
C40 C41 N9 C45 -177.7(3) . . . . ?
C42 C41 N9 Cu3 -176.8(3) . . . . ?
C40 C41 N9 Cu3 6.1(4) . . . . ?
F3 C46 S1 O8 54.7(3) . . . . ?
F2 C46 S1 O8 174.5(3) . . . . ?
F1 C46 S1 O8 -65.8(4) . . . . ?
F3 C46 S1 O9 174.2(3) . . . . ?
F2 C46 S1 O9 -66.0(3) . . . . ?
F1 C46 S1 O9 53.7(4) . . . . ?
F3 C46 S1 O7 -67.4(3) . . . . ?
F2 C46 S1 O7 52.4(4) . . . . ?
F1 C46 S1 O7 172.1(3) . . . . ?
F6 C47 S2 O12 -177.9(3) . . . . ?
F4 C47 S2 O12 60.8(3) . . . . ?
F5 C47 S2 O12 -59.7(3) . . . . ?
F6 C47 S2 O10 -57.5(4) . . . . ?
F4 C47 S2 O10 -178.7(3) . . . . ?
F5 C47 S2 O10 60.8(3) . . . . ?
F6 C47 S2 O11 62.8(3) . . . . ?
F4 C47 S2 O11 -58.4(3) . . . . ?
F5 C47 S2 O11 -178.9(3) . . . . ?
F8 C48 S3 O15 -75(2) . . . . ?
F7 C48 S3 O15 163(2) . . . . ?
F9 C48 S3 O15 44(2) . . . . ?
F8 C48 S3 O13 49.6(19) . . . . ?
F7 C48 S3 O13 -72(2) . . . . ?
F9 C48 S3 O13 169(2) . . . . ?
F8 C48 S3 O14 167(2) . . . . ?
F7 C48 S3 O14 46(2) . . . . ?
F9 C48 S3 O14 -73(2) . . . . ?
F7' C48' S3' O15' -173.7(19) . . . . ?
F8' C48' S3' O15' -52.2(19) . . . . ?
F9' C48' S3' O15' 66.5(19) . . . . ?
F7' C48' S3' O13' -52.8(17) . . . . ?
F8' C48' S3' O13' 68.8(17) . . . . ?
F9' C48' S3' O13' -172.6(17) . . . . ?
F7' C48' S3' O14' 66.2(18) . . . . ?
F8' C48' S3' O14' -172.2(18) . . . . ?
F9' C48' S3' O14' -53.6(18) . . . . ?
F12 C49 S4 O16 176(2) . . . . ?
F10 C49 S4 O16 -63(2) . . . . ?
F11 C49 S4 O16 58(2) . . . . ?
F12 C49 S4 O17 -64(2) . . . . ?
F10 C49 S4 O17 58(2) . . . . ?
F11 C49 S4 O17 178(2) . . . . ?
F12 C49 S4 O18 57(2) . . . . ?
F10 C49 S4 O18 178(2) . . . . ?
F11 C49 S4 O18 -61(3) . . . . ?
F12' C49' S4' O18' 56.0(5) . . . . ?
F11' C49' S4' O18' -63.5(5) . . . . ?
F10' C49' S4' O18' 176.0(5) . . . . ?
F12' C49' S4' O16' 176.8(4) . . . . ?
F11' C49' S4' O16' 57.3(5) . . . . ?
F10' C49' S4' O16' -63.1(5) . . . . ?
F12' C49' S4' O17' -64.7(5) . . . . ?
F11' C49' S4' O17' 175.8(4) . . . . ?
F10' C49' S4' O17' 55.4(5) . . . . ?
F14 C50 S5 O20 61.3(8) . . . . ?
F13 C50 S5 O20 178.9(9) . . . . ?
F15 C50 S5 O20 -59.8(9) . . . . ?
F14 C50 S5 O21 178.2(7) . . . . ?
F13 C50 S5 O21 -64.3(9) . . . . ?
F15 C50 S5 O21 57.1(8) . . . . ?
F14 C50 S5 O19 -58.6(8) . . . . ?
F13 C50 S5 O19 58.9(9) . . . . ?
F15 C50 S5 O19 -179.7(7) . . . . ?
F15' C50' S5' O19' -177.5(13) . . . . ?
F14' C50' S5' O19' -57.8(14) . . . . ?
F13' C50' S5' O19' 65.4(15) . . . . ?
F15' C50' S5' O21' 72.9(15) . . . . ?
F14' C50' S5' O21' -167.3(14) . . . . ?
F13' C50' S5' O21' -44.2(16) . . . . ?
F15' C50' S5' O20' -53.1(16) . . . . ?
F14' C50' S5' O20' 66.6(15) . . . . ?
F13' C50' S5' O20' -170.2(15) . . . . ?
F16 C51 S6 O23 176.2(14) . . . . ?
F17 C51 S6 O23 56.6(14) . . . . ?
F18 C51 S6 O23 -67.6(15) . . . . ?
F16 C51 S6 O24 -60.5(17) . . . . ?
F17 C51 S6 O24 180.0(13) . . . . ?
F18 C51 S6 O24 55.8(16) . . . . ?
F16 C51 S6 O22 56.0(16) . . . . ?
F17 C51 S6 O22 -63.6(14) . . . . ?
F18 C51 S6 O22 172.2(15) . . . . ?
F16' C51' S6' O24' -60.1(11) . . . . ?
F17' C51' S6' O24' 170.9(9) . . . . ?
F18' C51' S6' O24' 54.6(10) . . . . ?
F16' C51' S6' O23' 164.8(9) . . . . ?
F17' C51' S6' O23' 35.8(10) . . . . ?
F18' C51' S6' O23' -80.5(9) . . . . ?
F16' C51' S6' O22' 55.4(11) . . . . ?
F17' C51' S6' O22' -73.6(10) . . . . ?
F18' C51' S6' O22' 170.1(9) . . . . ?
